data_2100201
loop_
_publ_author_name
'Messerschmidt, Marc'
'Scheins, Stephan'
'Luger, Peter'

_publ_section_title
;
 Charge density of (--)-strychnine from 100 to 15 K,
 a comparison of four data sets
;
_journal_coden_ASTM ASBSDK
_journal_issue 1
_journal_name_full
;
 Acta Crystallographica, Section B: Structural Science
;
_journal_page_first 115
_journal_page_last 121
_journal_paper_doi 10.1107/s0108768104032781
_journal_volume 61
_journal_year 2005
_chemical_formula_analytical 'C21 H22 N2 O2'
_chemical_formula_moiety 'C21 H22 N2 O2'
_chemical_formula_sum 'C21 H22 N2 O2'
_chemical_formula_weight 334.41
_chemical_name_common Strychnine
_chemical_name_systematic Strychnine
_space_group_IT_number 19
_symmetry_cell_setting orthorhombic
_symmetry_space_group_name_Hall 'P 2ac 2ab'
_symmetry_space_group_name_H-M 'P 21 21 21'
_audit_conform_dict_name cif_core.dic
_audit_conform_dict_version 2.2
_audit_creation_method 'XD routine XDCIF'
_cell_angle_alpha 90
_cell_angle_beta 90
_cell_angle_gamma 90
_cell_formula_units_Z 4
_cell_length_a 11.3260(10)
_cell_length_b 11.7650(10)
_cell_length_c 11.9940(10)
_cell_measurement_reflns_used 8611
_cell_measurement_temperature 25
_cell_measurement_theta_max 37.676
_cell_measurement_theta_min 2.422
_cell_volume 1598.2(2)
_computing_molecular_graphics 'Koritsanszky et al, (2003)'
_computing_publication_material 'Koritsanszky et al, (2003)'
_computing_structure_refinement 'Koritsanszky et al, (2003)'
_diffrn_ambient_temperature 15
_diffrn_radiation_monochromator 'Si double crystal'
_diffrn_radiation_type MoK\a
_diffrn_radiation_wavelength 0.53
_exptl_absorpt_coefficient_mu 0.046
_exptl_absorpt_correction_type none
_exptl_crystal_colour colorless
_exptl_crystal_F_000 712
_refine_diff_density_max 0.278
_refine_diff_density_min -0.202
_refine_ls_extinction_method none
_refine_ls_goodness_of_fit_ref 1.213
_refine_ls_matrix_type full
_refine_ls_number_parameters 922
_refine_ls_number_reflns 9466
_refine_ls_number_restraints 0
_refine_ls_R_factor_all 0.0228
_refine_ls_R_factor_gt 0.02
_refine_ls_shift/su_max 0.0691
_refine_ls_structure_factor_coef F
_refine_ls_weighting_details
;
     calc w1 = 1/[s^2^(Fo)]
;
_refine_ls_weighting_scheme calc
_refine_ls_wR_factor_ref 0.0209
_cod_data_source_file lc5019.cif
_cod_data_source_block IV
_cod_depositor_comments
;
 Updated bibliographic information.

 Antanas Vaitkus,
 2020-03-18
;
_cod_original_cell_volume 1598.232
_cod_database_code 2100201

loop_
_symmetry_equiv_pos_as_xyz
+X,+Y,+Z
1/2-X,-Y,1/2+Z
1/2+X,1/2-Y,-Z
-X,1/2+Y,1/2-Z

loop_
_atom_site_aniso_label
_atom_site_aniso_U_11
_atom_site_aniso_U_22
_atom_site_aniso_U_33
_atom_site_aniso_U_12
_atom_site_aniso_U_13
_atom_site_aniso_U_23
O(18) 0.00673(9) 0.00637(8) 0.00816(10) -0.00059(7) 0.00034(8) 0.00012(10)
O(21) 0.00650(10) 0.01260(10) 0.01010(10) 0.00340(10) -0.00060(10) 0.00270(10)
N(5) 0.00523(8) 0.00652(8) 0.00558(9) 0.00135(7) 0.00034(7) 0.00129(9)
N(14) 0.00573(8) 0.00747(9) 0.00649(9) 0.00100(7) -0.00005(7) 0.00012(10)
C(1) 0.00665(9) 0.00503(8) 0.00580(9) 0.00048(7) 0.00016(7) 0.00020(9)
C(2) 0.00830(10) 0.00520(10) 0.00630(10) 0.00030(10) 0.00010(10) -0.00060(10)
C(3) 0.00657(9) 0.00577(8) 0.00541(9) 0.00051(7) 0.00042(7) -0.00023(9)
C(4) 0.00578(8) 0.00515(8) 0.00529(9) 0.00035(7) 0.00001(7) 0.00022(9)
C(5) 0.00526(8) 0.00512(8) 0.00465(8) 0.00032(7) 0.00011(7) 0.00039(9)
C(6) 0.00492(8) 0.00748(9) 0.00599(9) 0.00047(7) 0.00065(7) 0.00058(10)
C(7) 0.00543(9) 0.01169(11) 0.00782(10) 0.00075(8) 0.00077(8) 0.00046(11)
C(8) 0.00610(10) 0.01420(10) 0.00850(10) -0.00150(10) 0.00110(10) 0.00070(10)
C(9) 0.00780(10) 0.01140(10) 0.00860(10) -0.00280(10) 0.00130(10) 0.00130(10)
C(10) 0.00736(9) 0.00814(10) 0.00806(10) -0.00144(8) 0.00085(8) 0.00188(10)
C(11) 0.00534(8) 0.00641(8) 0.00612(9) -0.00048(7) 0.00044(7) 0.00110(9)
C(12) 0.00511(8) 0.00506(8) 0.00513(9) 0.00024(6) -0.00017(7) 0.00005(9)
C(13) 0.00686(9) 0.00727(9) 0.00538(9) 0.00022(7) -0.00045(7) -0.00059(10)
C(14) 0.00649(9) 0.00806(10) 0.00739(10) -0.00025(8) -0.00097(8) -0.00096(10)
C(15) 0.00584(9) 0.00912(10) 0.00775(10) 0.00177(8) 0.00048(8) 0.00062(11)
C(16) 0.00591(9) 0.00725(9) 0.00654(10) 0.00053(7) 0.00045(7) 0.00040(10)
C(17) 0.00633(9) 0.00823(10) 0.00800(11) -0.00050(8) 0.00047(8) 0.00061(10)
C(18) 0.00790(10) 0.00880(10) 0.00750(10) -0.00050(10) 0.00150(10) 0.00100(10)
C(19) 0.00673(9) 0.00591(9) 0.00522(9) 0.00019(7) -0.00024(7) 0.00034(9)
C(20) 0.00773(9) 0.00608(9) 0.00745(10) 0.00117(7) 0.00034(8) 0.00111(10)
C(21) 0.00609(9) 0.00674(9) 0.00625(10) 0.00165(7) -0.00030(7) 0.00077(10)

loop_
_atom_site_label
_atom_site_fract_x
_atom_site_fract_y
_atom_site_fract_z
_atom_site_U_iso_or_equiv
_atom_site_occupancy
O(18) 0.46248(3) -0.01413(3) 1.00094(3) 0.007 1
O(21) 0.86981(3) -0.00873(4) 0.91689(4) 0.01 1
N(5) 0.72505(3) 0.08409(3) 0.82040(3) 0.006 1
N(14) 0.39481(3) 0.29346(3) 0.73327(3) 0.007 1
C(1) 0.51621(3) 0.32496(3) 0.77095(3) 0.006 1
C(2) 0.51925(3) 0.35316(3) 0.89498(3) 0.007 1
C(3) 0.47947(3) 0.24781(3) 0.96088(3) 0.006 1
C(4) 0.57776(3) 0.15854(3) 0.94728(3) 0.005 1
C(5) 0.60106(3) 0.12587(3) 0.82498(3) 0.005 1
C(6) 0.79610(3) 0.16338(3) 0.76201(3) 0.006 1
C(7) 0.91828(3) 0.16285(3) 0.74512(3) 0.008 1
C(8) 0.96745(3) 0.25393(4) 0.68538(3) 0.01 1
C(9) 0.89720(3) 0.34216(4) 0.64361(3) 0.009 1
C(10) 0.77455(3) 0.33933(3) 0.65887(3) 0.008 1
C(11) 0.72463(3) 0.24964(3) 0.71815(3) 0.006 1
C(12) 0.59600(3) 0.22360(3) 0.73717(3) 0.005 1
C(13) 0.53274(3) 0.18501(3) 0.62930(3) 0.007 1
C(14) 0.40285(3) 0.19036(3) 0.66316(3) 0.007 1
C(15) 0.30929(3) 0.28265(3) 0.82496(3) 0.008 1
C(16) 0.35852(3) 0.21058(3) 0.91844(3) 0.007 1
C(17) 0.30377(3) 0.11751(3) 0.95740(3) 0.008 1
C(18) 0.35959(3) 0.04162(3) 1.04419(3) 0.008 1
C(19) 0.57002(3) 0.04793(3) 1.01543(3) 0.006 1
C(20) 0.66872(3) -0.03483(3) 0.97829(3) 0.007 1
C(21) 0.76471(3) 0.01430(3) 0.90438(3) 0.006 1
H(1) 0.54496 0.39752 0.72468 0.023(5) 1
H(2A) 0.46336 0.4238 0.91491 0.032(5) 1
H(2B) 0.60815 0.37689 0.91582 0.020(5) 1
H(3) 0.47233 0.27007 1.04701 0.015(4) 1
H(4) 0.65616 0.20221 0.97294 0.024(4) 1
H(5) 0.54424 0.05822 0.79907 0.012(3) 1
H(7) 0.97491 0.09587 0.77662 0.026(5) 1
H(8) 1.06206 0.25396 0.67125 0.022(5) 1
H(9) 0.93665 0.41238 0.59865 0.014(4) 1
H(10) 0.719 0.40505 0.62355 0.032(5) 1
H(13A) 0.5525 0.24337 0.56317 0.021(5) 1
H(13B) 0.56305 0.10419 0.59972 0.027(5) 1
H(14A) 0.3443 0.19498 0.59296 0.014(4) 1
H(14B) 0.37958 0.11786 0.7126 0.028(5) 1
H(15A) 0.23052 0.24365 0.79305 0.036(6) 1
H(15B) 0.28762 0.36592 0.85484 0.033(5) 1
H(17) 0.21886 0.09685 0.92371 0.019(4) 1
H(18A) 0.3819 0.08681 1.1189 0.019(5) 1
H(18B) 0.29988 -0.02459 1.06863 0.018(5) 1
H(19) 0.57593 0.06969 1.10184 0.022(4) 1
H(20A) 0.70592 -0.0748 1.05056 0.034(6) 1
H(20B) 0.62577 -0.0996 0.93021 0.020(4) 1

loop_
_geom_angle_atom_site_label_1
_geom_angle_atom_site_label_2
_geom_angle_atom_site_label_3
_geom_angle_site_symmetry_1
_geom_angle_site_symmetry_2
_geom_angle_site_symmetry_3
_geom_angle
_geom_angle_publ_flag
C(18) O(18) C(19) 1_555 1_555 1_555 114.32(3) yes
C(5) N(5) C(6) 1_555 1_555 1_555 109.53(3) yes
C(5) N(5) C(21) 1_555 1_555 1_555 118.56(3) yes
C(6) N(5) C(21) 1_555 1_555 1_555 124.85(3) yes
C(1) N(14) C(14) 1_555 1_555 1_555 108.66(3) yes
C(1) N(14) C(15) 1_555 1_555 1_555 113.56(3) yes
C(14) N(14) C(15) 1_555 1_555 1_555 113.24(3) yes
N(14) C(1) C(2) 1_555 1_555 1_555 111.75(3) yes
N(14) C(1) C(12) 1_555 1_555 1_555 105.33(3) yes
N(14) C(1) H(1) 1_555 1_555 1_555 108.72(3) yes
C(2) C(1) C(12) 1_555 1_555 1_555 114.19(3) yes
C(2) C(1) H(1) 1_555 1_555 1_555 108.99(3) yes
C(12) C(1) H(1) 1_555 1_555 1_555 107.64(3) yes
C(1) C(2) C(3) 1_555 1_555 1_555 108.60(3) yes
C(1) C(2) H(2A) 1_555 1_555 1_555 111.93(3) yes
C(1) C(2) H(2B) 1_555 1_555 1_555 107.78(3) yes
C(3) C(2) H(2A) 1_555 1_555 1_555 109.84(3) yes
C(3) C(2) H(2B) 1_555 1_555 1_555 111.36(3) yes
H(2A) C(2) H(2B) 1_555 1_555 1_555 107.33(3) yes
C(2) C(3) C(4) 1_555 1_555 1_555 106.61(3) yes
C(2) C(3) C(16) 1_555 1_555 1_555 108.83(3) yes
C(2) C(3) H(3) 1_555 1_555 1_555 108.71(3) yes
C(4) C(3) C(16) 1_555 1_555 1_555 114.58(3) yes
C(4) C(3) H(3) 1_555 1_555 1_555 108.95(3) yes
C(16) C(3) H(3) 1_555 1_555 1_555 109.02(3) yes
C(3) C(4) C(5) 1_555 1_555 1_555 113.29(3) yes
C(3) C(4) C(19) 1_555 1_555 1_555 118.74(3) yes
C(3) C(4) H(4) 1_555 1_555 1_555 103.82(3) yes
C(5) C(4) C(19) 1_555 1_555 1_555 107.70(3) yes
C(5) C(4) H(4) 1_555 1_555 1_555 104.64(3) yes
C(19) C(4) H(4) 1_555 1_555 1_555 107.52(3) yes
N(5) C(5) C(4) 1_555 1_555 1_555 106.21(3) yes
N(5) C(5) C(12) 1_555 1_555 1_555 104.70(2) yes
N(5) C(5) H(5) 1_555 1_555 1_555 107.98(3) yes
C(4) C(5) C(12) 1_555 1_555 1_555 116.89(3) yes
C(4) C(5) H(5) 1_555 1_555 1_555 111.13(3) yes
C(12) C(5) H(5) 1_555 1_555 1_555 109.35(3) yes
N(5) C(6) C(7) 1_555 1_555 1_555 129.01(3) yes
N(5) C(6) C(11) 1_555 1_555 1_555 109.70(3) yes
C(7) C(6) C(11) 1_555 1_555 1_555 121.29(3) yes
C(6) C(7) C(8) 1_555 1_555 1_555 117.52(3) yes
C(6) C(7) H(7) 1_555 1_555 1_555 122.47(4) yes
C(8) C(7) H(7) 1_555 1_555 1_555 120.01(3) yes
C(7) C(8) C(9) 1_555 1_555 1_555 121.66(3) yes
C(7) C(8) H(8) 1_555 1_555 1_555 118.10(4) yes
C(9) C(8) H(8) 1_555 1_555 1_555 120.24(4) yes
C(8) C(9) C(10) 1_555 1_555 1_555 119.83(3) yes
C(8) C(9) H(9) 1_555 1_555 1_555 120.75(3) yes
C(10) C(9) H(9) 1_555 1_555 1_555 119.42(4) yes
C(9) C(10) C(11) 1_555 1_555 1_555 119.10(3) yes
C(9) C(10) H(10) 1_555 1_555 1_555 120.42(3) yes
C(11) C(10) H(10) 1_555 1_555 1_555 120.46(3) yes
C(6) C(11) C(10) 1_555 1_555 1_555 120.56(3) yes
C(6) C(11) C(12) 1_555 1_555 1_555 110.65(3) yes
C(10) C(11) C(12) 1_555 1_555 1_555 128.61(3) yes
C(1) C(12) C(5) 1_555 1_555 1_555 114.38(3) yes
C(1) C(12) C(11) 1_555 1_555 1_555 116.43(3) yes
C(1) C(12) C(13) 1_555 1_555 1_555 100.15(2) yes
C(5) C(12) C(11) 1_555 1_555 1_555 102.56(2) yes
C(5) C(12) C(13) 1_555 1_555 1_555 111.38(3) yes
C(11) C(12) C(13) 1_555 1_555 1_555 112.34(3) yes
C(12) C(13) C(14) 1_555 1_555 1_555 102.13(3) yes
C(12) C(13) H(13A) 1_555 1_555 1_555 109.51(3) yes
C(12) C(13) H(13B) 1_555 1_555 1_555 112.97(3) yes
C(14) C(13) H(13A) 1_555 1_555 1_555 111.76(3) yes
C(14) C(13) H(13B) 1_555 1_555 1_555 115.63(3) yes
H(13A) C(13) H(13B) 1_555 1_555 1_555 104.93(3) yes
N(14) C(14) C(13) 1_555 1_555 1_555 104.15(3) yes
N(14) C(14) H(14A) 1_555 1_555 1_555 111.52(3) yes
N(14) C(14) H(14B) 1_555 1_555 1_555 108.91(3) yes
C(13) C(14) H(14A) 1_555 1_555 1_555 112.78(3) yes
C(13) C(14) H(14B) 1_555 1_555 1_555 110.52(3) yes
H(14A) C(14) H(14B) 1_555 1_555 1_555 108.87(3) yes
N(14) C(15) C(16) 1_555 1_555 1_555 111.19(3) yes
N(14) C(15) H(15A) 1_555 1_555 1_555 108.42(3) yes
N(14) C(15) H(15B) 1_555 1_555 1_555 108.73(3) yes
C(16) C(15) H(15A) 1_555 1_555 1_555 109.25(3) yes
C(16) C(15) H(15B) 1_555 1_555 1_555 110.45(3) yes
H(15A) C(15) H(15B) 1_555 1_555 1_555 108.75(3) yes
C(3) C(16) C(15) 1_555 1_555 1_555 114.61(3) yes
C(3) C(16) C(17) 1_555 1_555 1_555 122.16(3) yes
C(15) C(16) C(17) 1_555 1_555 1_555 123.14(3) yes
C(16) C(17) C(18) 1_555 1_555 1_555 122.05(3) yes
C(16) C(17) H(17) 1_555 1_555 1_555 117.89(3) yes
C(18) C(17) H(17) 1_555 1_555 1_555 120.05(3) yes
O(18) C(18) C(17) 1_555 1_555 1_555 111.15(3) yes
O(18) C(18) H(18A) 1_555 1_555 1_555 109.84(3) yes
O(18) C(18) H(18B) 1_555 1_555 1_555 106.05(3) yes
C(17) C(18) H(18A) 1_555 1_555 1_555 112.36(3) yes
C(17) C(18) H(18B) 1_555 1_555 1_555 110.86(3) yes
H(18A) C(18) H(18B) 1_555 1_555 1_555 106.29(3) yes
O(18) C(19) C(4) 1_555 1_555 1_555 114.61(3) yes
O(18) C(19) C(20) 1_555 1_555 1_555 104.84(3) yes
O(18) C(19) H(19) 1_555 1_555 1_555 107.07(3) yes
C(4) C(19) C(20) 1_555 1_555 1_555 109.82(3) yes
C(4) C(19) H(19) 1_555 1_555 1_555 107.93(3) yes
C(20) C(19) H(19) 1_555 1_555 1_555 112.64(3) yes
C(19) C(20) C(21) 1_555 1_555 1_555 116.36(3) yes
C(19) C(20) H(20A) 1_555 1_555 1_555 109.07(3) yes
C(19) C(20) H(20B) 1_555 1_555 1_555 106.06(3) yes
C(21) C(20) H(20A) 1_555 1_555 1_555 111.09(3) yes
C(21) C(20) H(20B) 1_555 1_555 1_555 106.32(3) yes
H(20A) C(20) H(20B) 1_555 1_555 1_555 107.45(3) yes
O(21) C(21) N(5) 1_555 1_555 1_555 122.48(4) yes
O(21) C(21) C(20) 1_555 1_555 1_555 122.46(3) yes
N(5) C(21) C(20) 1_555 1_555 1_555 115.04(3) yes
C(2) H(2A) H(2B) 1_555 1_555 1_555 36.351(18) yes
C(2) H(2B) H(2A) 1_555 1_555 1_555 36.322(17) yes
C(13) H(13A) H(13B) 1_555 1_555 1_555 37.514(18) yes
C(13) H(13B) H(13A) 1_555 1_555 1_555 37.554(19) yes
C(14) H(14A) H(14B) 1_555 1_555 1_555 35.572(19) yes
C(14) H(14B) H(14A) 1_555 1_555 1_555 35.563(19) yes
C(15) H(15A) H(15B) 1_555 1_555 1_555 35.632(19) yes
C(15) H(15B) H(15A) 1_555 1_555 1_555 35.622(18) yes
C(18) H(18A) H(18B) 1_555 1_555 1_555 36.853(19) yes
C(18) H(18B) H(18A) 1_555 1_555 1_555 36.86(2) yes
C(20) H(20A) H(20B) 1_555 1_555 1_555 36.283(19) yes
C(20) H(20B) H(20A) 1_555 1_555 1_555 36.270(19) yes

loop_
_geom_bond_atom_site_label_1
_geom_bond_atom_site_label_2
_geom_bond_site_symmetry_1
_geom_bond_site_symmetry_2
_geom_bond_distance
_geom_bond_publ_flag
O(18) C(18) 1_555 1_555 1.4335(5) yes
O(18) C(19) 1_555 1_555 1.4297(5) yes
O(21) C(21) 1_555 1_555 1.2284(5) yes
N(5) C(5) 1_555 1_555 1.4872(4) yes
N(5) C(6) 1_555 1_555 1.4178(5) yes
N(5) C(21) 1_555 1_555 1.3761(5) yes
N(14) C(1) 1_555 1_555 1.4924(5) yes
N(14) C(14) 1_555 1_555 1.4808(5) yes
N(14) C(15) 1_555 1_555 1.4705(5) yes
C(1) C(2) 1_555 1_555 1.5255(5) yes
C(1) C(12) 1_555 1_555 1.5509(4) yes
C(1) H(1) 1_555 1_555 1.0703(3) yes
C(2) C(3) 1_555 1_555 1.5393(5) yes
C(2) H(2A) 1_555 1_555 1.0724(3) yes
C(2) H(2B) 1_555 1_555 1.0731(3) yes
C(3) C(4) 1_555 1_555 1.5392(4) yes
C(3) C(16) 1_555 1_555 1.5240(5) yes
C(3) H(3) 1_555 1_555 1.0696(3) yes
C(4) C(5) 1_555 1_555 1.5403(5) yes
C(4) C(19) 1_555 1_555 1.5414(5) yes
C(4) H(4) 1_555 1_555 1.0704(3) yes
C(5) C(12) 1_555 1_555 1.5623(4) yes
C(5) H(5) 1_555 1_555 1.0701(3) yes
C(6) C(7) 1_555 1_555 1.3965(4) yes
C(6) C(11) 1_555 1_555 1.4014(5) yes
C(7) C(8) 1_555 1_555 1.4055(6) yes
C(7) H(7) 1_555 1_555 1.0845(4) yes
C(8) C(9) 1_555 1_555 1.4014(6) yes
C(8) H(8) 1_555 1_555 1.0832(4) yes
C(9) C(10) 1_555 1_555 1.3994(5) yes
C(9) H(9) 1_555 1_555 1.0840(4) yes
C(10) C(11) 1_555 1_555 1.3936(5) yes
C(10) H(10) 1_555 1_555 1.0836(4) yes
C(11) C(12) 1_555 1_555 1.5042(4) yes
C(12) C(13) 1_555 1_555 1.5475(5) yes
C(13) C(14) 1_555 1_555 1.5254(5) yes
C(13) H(13A) 1_555 1_555 1.0738(4) yes
C(13) H(13B) 1_555 1_555 1.0728(3) yes
C(14) H(14A) 1_555 1_555 1.0729(4) yes
C(14) H(14B) 1_555 1_555 1.0732(4) yes
C(15) C(16) 1_555 1_555 1.5133(5) yes
C(15) H(15A) 1_555 1_555 1.0731(4) yes
C(15) H(15B) 1_555 1_555 1.0733(4) yes
C(16) C(17) 1_555 1_555 1.3436(5) yes
C(17) C(18) 1_555 1_555 1.5111(5) yes
C(17) H(17) 1_555 1_555 1.0700(4) yes
C(18) H(18A) 1_555 1_555 1.0730(4) yes
C(18) H(18B) 1_555 1_555 1.0729(4) yes
C(19) C(20) 1_555 1_555 1.5478(5) yes
C(19) H(19) 1_555 1_555 1.0705(4) yes
C(20) C(21) 1_555 1_555 1.5167(5) yes
C(20) H(20A) 1_555 1_555 1.0729(4) yes
C(20) H(20B) 1_555 1_555 1.0732(4) yes
H(2A) H(2B) 1_555 1_555 1.728333 yes
H(13A) H(13B) 1_555 1_555 1.702185 yes
H(14A) H(14B) 1_555 1_555 1.745671 yes
H(15A) H(15B) 1_555 1_555 1.744632 yes
H(18A) H(18B) 1_555 1_555 1.717068 yes
H(20A) H(20B) 1_555 1_555 1.73017 yes
